data_8104279
loop_
_publ_author_name
'Tscherry, V.'
'Schulz, H.'
'Laves, F.'

_publ_section_title
;
 Average and superstructure of beta-Eucryptite (Li Al Si O4). Part II.
 Superstructure
;
_journal_name_full
;
Zeitschrift fuer Kristallographie, Kristallgeometrie, Kristallphysik, 
Kristallchemie (-144,1977)
;
_journal_page_first 175
_journal_page_last 198
_journal_volume 135
_journal_year 1972
_chemical_formula_sum 'Al Li O4 Si'
_chemical_name_systematic 'Li (Al Si O4)'
_space_group_IT_number 181
_symmetry_space_group_name_Hall 'P 64 2 (0 0 2)'
_symmetry_space_group_name_H-M 'P 64 2 2'
_cell_angle_alpha 90
_cell_angle_beta 90
_cell_angle_gamma 120
_cell_formula_units_Z 12
_cell_length_a 10.4818
_cell_length_b 10.4818
_cell_length_c 11.175
_cell_volume 1063.286
_citation_journal_id_ASTM ZEKGAX
_cod_data_source_file Tscherry_ZEKGAX_1972_1193.cif
_cod_data_source_block Al1Li1O4Si1
_cod_original_sg_symbol_Hall 'P 64 2 (x,y,z+1/6)'
_cod_original_formula_sum 'Al1 Li1 O4 Si1'
_cod_database_code 8104279

loop_
_symmetry_equiv_pos_as_xyz
x,y,z
x-y,x,z+2/3
-y,x-y,z+1/3
-x,-y,z
-x+y,-x,z+2/3
y,-x+y,z+1/3
-y,-x,-z+1/3
x-y,-y,-z
x,x-y,-z+2/3
y,x,-z+1/3
-x+y,y,-z
-x,-x+y,-z+2/3

loop_
_atom_site_label
_atom_site_type_symbol
_atom_site_fract_x
_atom_site_fract_y
_atom_site_fract_z
_atom_site_occupancy
_atom_site_U_iso_or_equiv
Si1 Si+4 0.2513 0 0 1 0.0
O1 O-2 0.105 0.203 0.268 1 0.0
Li3 Li+1 0.5 0 0.167 0.5 0.0
O2 O-2 0.59 0.702 0.249 1 0.0
Si2 Si+4 0.2526 0.5052 0 1 0.0
O3 O-2 0.088 0.696 0.246 1 0.0
Al2 Al+3 0.2489 0.4978 0.5 1 0.0
Al1 Al+3 0.2489 0 0.5 1 0.0
Li1 Li+1 0 0 0 1 0.0
Li5 Li+1 0.5 0 0.5 0.5 0.0
O4 O-2 0.603 0.205 0.258 1 0.0
Li2 Li+1 0.5 0 0 0.5 0.0
Li4 Li+1 0.5 0 0.333 0.5 0.0
